data_7150512
loop_
_publ_author_name
'Kumar Tipparaju, Suresh'
'Puranik, Vedavati G.'
'Sarkar, Amitabha'

_publ_section_title
;
 Chelation-control in nucleophilic addition to Cr(CO)3-complexed aryl
 aldehydesElectronic supplementary information (ESI) available: 1) 200
 and 300 MHz 1H NMR spectra of selected compounds; 2) Crystallographic
 tables of bond angles, bond lengths, torsional angles etc. for
 compounds 3a and 3a?. See http://www.rsc.org/suppdata/ob/b3/b301426f/
;
_journal_issue 10
_journal_name_full 'Organic &amp;  Biomolecular Chemistry'
_journal_page_first 1720
_journal_paper_doi 10.1039/b301426f
_journal_volume 1
_journal_year 2003
_chemical_formula_moiety 'C14 H16 Cr O6'
_chemical_formula_sum 'C14 H16 Cr O6'
_chemical_formula_weight 332.27
_chemical_name_common 'Arene chromium complex'
_chemical_name_systematic
; 
? 
;
_space_group_IT_number 14
_symmetry_cell_setting monoclinic
_symmetry_space_group_name_Hall '-P 2ybc'
_symmetry_space_group_name_H-M 'P 1 21/c 1'
_atom_sites_solution_hydrogens geom
_atom_sites_solution_primary direct
_atom_sites_solution_secondary difmap
_audit_creation_method SHELXL-97
_cell_angle_alpha 90.0
_cell_angle_beta 99.511(11)
_cell_angle_gamma 90.0
_cell_formula_units_Z 4
_cell_length_a 8.0987(10)
_cell_length_b 8.0844(6)
_cell_length_c 23.252(2)
_cell_measurement_reflns_used 25
_cell_measurement_temperature 293(2)
_cell_measurement_theta_max 18
_cell_measurement_theta_min 6
_cell_volume 1501.5(3)
_computing_cell_refinement 'CAD-4 Software'
_computing_data_collection 'CAD-4 Software (Enraf-Nonius, 1989)'
_computing_data_reduction 'NRCVAX (PC Version) Gabe, E. J. et al., 1989)'
_computing_molecular_graphics 'ZORTEP (Zsolnai, L and Pritzkow, H, 1994)'
_computing_publication_material 'SHELXL-97 (Sheldrick, 1997)'
_computing_structure_refinement 'SHELXL-97 (Sheldrick, 1997)'
_computing_structure_solution 'SHELXS-86 (Sheldrick, 1986)'
_diffrn_ambient_temperature 293(2)
_diffrn_measured_fraction_theta_full 1.000
_diffrn_measured_fraction_theta_max 1.000
_diffrn_measurement_device 'Enraf-Nonius CAD-4'
_diffrn_measurement_method \w/2\q-scan
_diffrn_radiation_monochromator graphite
_diffrn_radiation_source 'fine-focus sealed tube'
_diffrn_radiation_type 'Mo K\a'
_diffrn_radiation_wavelength 0.70930
_diffrn_reflns_av_R_equivalents 0.0000
_diffrn_reflns_av_sigmaI/netI 0.0297
_diffrn_reflns_limit_h_max 9
_diffrn_reflns_limit_h_min -9
_diffrn_reflns_limit_k_max 9
_diffrn_reflns_limit_k_min 0
_diffrn_reflns_limit_l_max 27
_diffrn_reflns_limit_l_min 0
_diffrn_reflns_number 2649
_diffrn_reflns_theta_full 24.91
_diffrn_reflns_theta_max 24.91
_diffrn_reflns_theta_min 1.77
_diffrn_standards_decay_% <4%
_diffrn_standards_interval_time 3600
_diffrn_standards_number 3
_exptl_absorpt_coefficient_mu 0.785
_exptl_absorpt_correction_type none
_exptl_crystal_colour 'Pale yellow'
_exptl_crystal_density_diffrn 1.470
_exptl_crystal_density_method 'not measured'
_exptl_crystal_description cubic
_exptl_crystal_F_000 688
_exptl_crystal_size_max 0.25
_exptl_crystal_size_mid 0.2
_exptl_crystal_size_min 0.2
_refine_diff_density_max 0.365
_refine_diff_density_min -0.269
_refine_diff_density_rms 0.055
_refine_ls_extinction_method none
_refine_ls_goodness_of_fit_ref 1.022
_refine_ls_hydrogen_treatment mixed
_refine_ls_matrix_type full
_refine_ls_number_parameters 254
_refine_ls_number_reflns 2649
_refine_ls_number_restraints 0
_refine_ls_restrained_S_all 1.022
_refine_ls_R_factor_all 0.0527
_refine_ls_R_factor_gt 0.0350
_refine_ls_shift/su_max 0.001
_refine_ls_shift/su_mean 0.000
_refine_ls_structure_factor_coef Fsqd
_refine_ls_weighting_details 'calc w=1/[\s^2^(Fo^2^)+(0.0605P)^2^+0.0000P] where P=(Fo^2^+2Fc^2^)/3'
_refine_ls_weighting_scheme calc
_refine_ls_wR_factor_gt 0.0889
_refine_ls_wR_factor_ref 0.0949
_reflns_number_gt 2028
_reflns_number_total 2649
_reflns_threshold_expression >2sigma(I)
_cod_data_source_file b301426f.txt
_cod_data_source_block 3a
_cod_depositor_comments
;
The following automatic conversions were performed:

'_symmetry_cell_setting' tag value 'Monoclinic'' was replaced with
'monoclinic' value as specified in the replacement file
'/home/robertas/cod-tools/perl-scripts/inputs/replacement_values.lst'.

Automatic conversion script
Id: cif_fix_values 3143 2015-03-26 13:38:13Z robertas 
;
_cod_original_cell_volume 1501.4(3)
_cod_original_sg_symbol_H-M P21/c
_cod_database_code 7150512

loop_
_symmetry_equiv_pos_as_xyz
'x, y, z'
'-x, y+1/2, -z+1/2'
'-x, -y, -z'
'x, -y-1/2, z-1/2'

loop_
_atom_site_label
_atom_site_type_symbol
_atom_site_fract_x
_atom_site_fract_y
_atom_site_fract_z
_atom_site_U_iso_or_equiv
_atom_site_adp_type
_atom_site_occupancy
_atom_site_symmetry_multiplicity
_atom_site_calc_flag
_atom_site_refinement_flags
_atom_site_disorder_assembly
_atom_site_disorder_group
Cr Cr 0.98735(4) 0.74126(5) 0.365230(16) 0.03729(15) Uani 1 1 d . . .
O1 O 1.3190(2) 0.9011(3) 0.36049(11) 0.0820(7) Uani 1 1 d . . .
O2 O 0.9168(4) 0.7445(3) 0.23479(11) 0.1043(10) Uani 1 1 d . . .
O3 O 0.8593(3) 1.0865(3) 0.36573(12) 0.0909(8) Uani 1 1 d . . .
O6 O 0.5904(3) 0.6639(3) 0.48256(9) 0.0580(6) Uani 1 1 d . . .
O4 O 0.5958(2) 0.5062(2) 0.29197(7) 0.0544(5) Uani 1 1 d . . .
O5 O 0.49208(18) 0.4833(2) 0.37973(7) 0.0453(4) Uani 1 1 d . . .
C1 C 1.1919(3) 0.8372(4) 0.36241(13) 0.0546(7) Uani 1 1 d . . .
C2 C 0.9446(4) 0.7435(4) 0.28504(13) 0.0617(8) Uani 1 1 d . . .
C3 C 0.9063(3) 0.9528(4) 0.36507(13) 0.0540(7) Uani 1 1 d . . .
C4 C 0.8229(3) 0.6750(3) 0.42963(10) 0.0367(5) Uani 1 1 d . . .
C5 C 0.9916(3) 0.6732(4) 0.45806(12) 0.0464(6) Uani 1 1 d . . .
C6 C 1.1139(3) 0.5808(4) 0.43566(13) 0.0538(7) Uani 1 1 d . . .
C7 C 1.0683(3) 0.4832(3) 0.38639(13) 0.0517(7) Uani 1 1 d . . .
C8 C 0.9034(3) 0.4816(3) 0.35811(12) 0.0444(6) Uani 1 1 d . . .
C9 C 0.7781(3) 0.5767(3) 0.37885(10) 0.0362(5) Uani 1 1 d . . .
C10 C 0.6896(3) 0.7742(3) 0.45454(12) 0.0450(6) Uani 1 1 d . . .
C11 C 0.5980(3) 0.5731(3) 0.34721(10) 0.0397(5) Uani 1 1 d . . .
C12 C 0.4389(5) 0.5307(6) 0.25410(16) 0.0762(10) Uani 1 1 d . . .
C13 C 0.5287(5) 0.3119(4) 0.38690(18) 0.0654(9) Uani 1 1 d . . .
C14 C 0.7563(5) 0.9019(5) 0.49904(17) 0.0680(9) Uani 1 1 d . . .
H5 H 1.023(3) 0.742(3) 0.4887(12) 0.046(8) Uiso 1 1 d . . .
H6 H 1.221(4) 0.588(3) 0.4553(12) 0.062(8) Uiso 1 1 d . . .
H7 H 1.146(4) 0.430(3) 0.3747(12) 0.052(8) Uiso 1 1 d . . .
H8 H 0.876(3) 0.417(3) 0.3239(11) 0.041(7) Uiso 1 1 d . . .
H10 H 0.626(3) 0.823(3) 0.4241(10) 0.029(6) Uiso 1 1 d . . .
H11A H 0.551(3) 0.682(3) 0.3437(8) 0.023(5) Uiso 1 1 d . . .
H12A H 0.347(6) 0.471(6) 0.2688(19) 0.129(16) Uiso 1 1 d . . .
H12B H 0.399(5) 0.651(5) 0.2559(16) 0.099(13) Uiso 1 1 d . . .
H12C H 0.446(5) 0.486(4) 0.2157(17) 0.096(12) Uiso 1 1 d . . .
H13A H 0.516(5) 0.268(5) 0.3524(18) 0.098(14) Uiso 1 1 d . . .
H13B H 0.472(5) 0.266(4) 0.4156(16) 0.088(12) Uiso 1 1 d . . .
H13C H 0.647(7) 0.296(5) 0.4094(19) 0.135(18) Uiso 1 1 d . . .
H14A H 0.670(4) 0.963(4) 0.5074(13) 0.070(10) Uiso 1 1 d . . .
H14B H 0.817(4) 0.983(4) 0.4825(14) 0.077(11) Uiso 1 1 d . . .
H14C H 0.816(4) 0.849(4) 0.5329(15) 0.079(11) Uiso 1 1 d . . .
H6O H 0.552(4) 0.604(4) 0.4622(12) 0.050(10) Uiso 1 1 d . . .

loop_
_atom_site_aniso_label
_atom_site_aniso_U_11
_atom_site_aniso_U_22
_atom_site_aniso_U_33
_atom_site_aniso_U_23
_atom_site_aniso_U_13
_atom_site_aniso_U_12
Cr 0.0245(2) 0.0423(2) 0.0468(2) 0.00756(17) 0.01112(15) 0.00274(16)
O1 0.0363(11) 0.0854(16) 0.128(2) 0.0235(14) 0.0253(12) -0.0065(10)
O2 0.138(3) 0.125(2) 0.0514(14) 0.0127(13) 0.0186(15) -0.0132(19)
O3 0.0860(17) 0.0494(14) 0.144(2) 0.0177(13) 0.0395(16) 0.0221(12)
O6 0.0436(11) 0.0822(15) 0.0536(12) -0.0147(12) 0.0243(10) -0.0133(11)
O4 0.0470(10) 0.0727(12) 0.0437(10) -0.0079(9) 0.0082(8) -0.0052(9)
O5 0.0301(8) 0.0556(11) 0.0532(10) -0.0059(8) 0.0153(8) -0.0058(7)
C1 0.0355(14) 0.0584(17) 0.0717(18) 0.0120(14) 0.0144(13) 0.0049(13)
C2 0.0646(19) 0.0666(19) 0.0572(18) 0.0110(15) 0.0195(15) -0.0057(15)
C3 0.0398(14) 0.0539(18) 0.0715(18) 0.0144(14) 0.0186(13) 0.0026(13)
C4 0.0260(11) 0.0460(13) 0.0404(12) 0.0056(10) 0.0116(10) 0.0008(10)
C5 0.0297(13) 0.0643(17) 0.0443(14) 0.0091(13) 0.0032(11) -0.0026(12)
C6 0.0263(13) 0.0703(19) 0.0644(18) 0.0266(15) 0.0063(13) 0.0076(12)
C7 0.0359(14) 0.0473(15) 0.077(2) 0.0145(14) 0.0252(14) 0.0146(13)
C8 0.0408(14) 0.0383(13) 0.0590(16) 0.0022(12) 0.0227(12) 0.0040(11)
C9 0.0275(11) 0.0386(12) 0.0448(13) 0.0043(10) 0.0124(10) 0.0003(9)
C10 0.0346(13) 0.0564(16) 0.0454(14) -0.0034(12) 0.0109(11) 0.0019(12)
C11 0.0293(12) 0.0474(14) 0.0438(13) -0.0046(11) 0.0101(10) -0.0028(11)
C12 0.062(2) 0.108(3) 0.0523(19) -0.006(2) -0.0082(17) -0.010(2)
C13 0.073(2) 0.0547(18) 0.077(2) -0.0029(17) 0.038(2) -0.0090(16)
C14 0.059(2) 0.078(2) 0.070(2) -0.0252(19) 0.0186(19) -0.0032(19)

loop_
_atom_type_symbol
_atom_type_description
_atom_type_scat_dispersion_real
_atom_type_scat_dispersion_imag
_atom_type_scat_source
C C 0.0033 0.0016 'International Tables Vol C Tables 4.2.6.8 and 6.1.1.4'
H H 0.0000 0.0000 'International Tables Vol C Tables 4.2.6.8 and 6.1.1.4'
O O 0.0106 0.0060 'International Tables Vol C Tables 4.2.6.8 and 6.1.1.4'
Cr Cr 0.3209 0.6236 'International Tables Vol C Tables 4.2.6.8 and 6.1.1.4'

loop_
_geom_angle_atom_site_label_1
_geom_angle_atom_site_label_2
_geom_angle_atom_site_label_3
_geom_angle
_geom_angle_site_symmetry_1
_geom_angle_site_symmetry_3
_geom_angle_publ_flag
C3 Cr C2 88.93(13) . . ?
C3 Cr C1 86.04(12) . . ?
C2 Cr C1 88.82(13) . . ?
C3 Cr C8 141.54(11) . . ?
C2 Cr C8 85.95(12) . . ?
C1 Cr C8 131.84(11) . . ?
C3 Cr C6 132.33(13) . . ?
C2 Cr C6 138.19(13) . . ?
C1 Cr C6 87.93(11) . . ?
C8 Cr C6 66.11(11) . . ?
C3 Cr C7 166.29(12) . . ?
C2 Cr C7 103.50(13) . . ?
C1 Cr C7 99.77(11) . . ?
C8 Cr C7 36.57(10) . . ?
C6 Cr C7 36.63(11) . . ?
C3 Cr C9 106.15(10) . . ?
C2 Cr C9 97.50(11) . . ?
C1 Cr C9 166.29(10) . . ?
C8 Cr C9 37.45(9) . . ?
C6 Cr C9 79.24(9) . . ?
C7 Cr C9 66.97(9) . . ?
C3 Cr C5 100.44(12) . . ?
C2 Cr C5 163.17(13) . . ?
C1 Cr C5 105.63(11) . . ?
C8 Cr C5 78.00(11) . . ?
C6 Cr C5 37.06(10) . . ?
C7 Cr C5 66.10(11) . . ?
C9 Cr C5 66.57(9) . . ?
C3 Cr C4 88.40(10) . . ?
C2 Cr C4 130.58(11) . . ?
C1 Cr C4 140.09(11) . . ?
C8 Cr C4 67.05(9) . . ?
C6 Cr C4 67.37(9) . . ?
C7 Cr C4 79.16(9) . . ?
C9 Cr C4 37.24(8) . . ?
C5 Cr C4 37.11(8) . . ?
C10 O6 H6O 110(2) . . ?
C11 O4 C12 112.8(2) . . ?
C13 O5 C11 115.1(2) . . ?
O1 C1 Cr 178.5(3) . . ?
O2 C2 Cr 179.5(3) . . ?
O3 C3 Cr 178.3(3) . . ?
C5 C4 C9 118.5(2) . . ?
C5 C4 C10 120.9(2) . . ?
C9 C4 C10 120.5(2) . . ?
C5 C4 Cr 71.23(14) . . ?
C9 C4 Cr 70.99(12) . . ?
C10 C4 Cr 131.64(17) . . ?
C6 C5 C4 121.1(3) . . ?
C6 C5 Cr 70.79(16) . . ?
C4 C5 Cr 71.65(14) . . ?
C6 C5 H5 119.8(18) . . ?
C4 C5 H5 118.7(18) . . ?
Cr C5 H5 124.7(16) . . ?
C7 C6 C5 119.9(3) . . ?
C7 C6 Cr 72.19(16) . . ?
C5 C6 Cr 72.15(15) . . ?
C7 C6 H6 123.3(18) . . ?
C5 C6 H6 116.8(18) . . ?
Cr C6 H6 128.3(18) . . ?
C8 C7 C6 120.0(3) . . ?
C8 C7 Cr 71.20(15) . . ?
C6 C7 Cr 71.18(16) . . ?
C8 C7 H7 123.4(19) . . ?
C6 C7 H7 116.5(19) . . ?
Cr C7 H7 128.2(18) . . ?
C7 C8 C9 121.3(3) . . ?
C7 C8 Cr 72.23(16) . . ?
C9 C8 Cr 71.79(14) . . ?
C7 C8 H8 118.4(15) . . ?
C9 C8 H8 120.3(15) . . ?
Cr C8 H8 128.0(15) . . ?
C8 C9 C4 119.1(2) . . ?
C8 C9 C11 120.5(2) . . ?
C4 C9 C11 120.38(19) . . ?
C8 C9 Cr 70.76(14) . . ?
C4 C9 Cr 71.76(13) . . ?
C11 C9 Cr 129.55(16) . . ?
O6 C10 C14 106.3(2) . . ?
O6 C10 C4 109.3(2) . . ?
C14 C10 C4 115.2(2) . . ?
O6 C10 H10 110.2(15) . . ?
C14 C10 H10 109.7(15) . . ?
C4 C10 H10 106.2(15) . . ?
O4 C11 O5 111.91(19) . . ?
O4 C11 C9 108.60(19) . . ?
O5 C11 C9 111.39(19) . . ?
O4 C11 H11A 109.6(12) . . ?
O5 C11 H11A 104.1(13) . . ?
C9 C11 H11A 111.1(13) . . ?
O4 C12 H12A 111(2) . . ?
O4 C12 H12B 111(2) . . ?
H12A C12 H12B 101(3) . . ?
O4 C12 H12C 110(2) . . ?
H12A C12 H12C 107(3) . . ?
H12B C12 H12C 117(3) . . ?
O5 C13 H13A 108(3) . . ?
O5 C13 H13B 111(2) . . ?
H13A C13 H13B 119(3) . . ?
O5 C13 H13C 110(3) . . ?
H13A C13 H13C 112(4) . . ?
H13B C13 H13C 96(3) . . ?
C10 C14 H14A 109(2) . . ?
C10 C14 H14B 110(2) . . ?
H14A C14 H14B 101(3) . . ?
C10 C14 H14C 110(2) . . ?
H14A C14 H14C 112(3) . . ?
H14B C14 H14C 115(3) . . ?

loop_
_geom_bond_atom_site_label_1
_geom_bond_atom_site_label_2
_geom_bond_distance
_geom_bond_site_symmetry_2
_geom_bond_publ_flag
Cr C3 1.832(3) . ?
Cr C2 1.839(3) . ?
Cr C1 1.840(3) . ?
Cr C8 2.204(3) . ?
Cr C6 2.205(3) . ?
Cr C7 2.217(3) . ?
Cr C9 2.218(2) . ?
Cr C5 2.222(3) . ?
Cr C4 2.228(2) . ?
O1 C1 1.159(3) . ?
O2 C2 1.153(4) . ?
O3 C3 1.147(3) . ?
O6 C10 1.428(3) . ?
O6 H6O 0.71(3) . ?
O4 C11 1.391(3) . ?
O4 C12 1.435(4) . ?
O5 C13 1.420(4) . ?
O5 C11 1.432(3) . ?
C4 C5 1.416(3) . ?
C4 C9 1.420(3) . ?
C4 C10 1.533(3) . ?
C5 C6 1.407(4) . ?
C5 H5 0.91(3) . ?
C6 C7 1.390(4) . ?
C6 H6 0.92(3) . ?
C7 C8 1.387(4) . ?
C7 H7 0.84(3) . ?
C8 C9 1.419(3) . ?
C8 H8 0.95(2) . ?
C9 C11 1.522(3) . ?
C10 C14 1.498(4) . ?
C10 H10 0.90(2) . ?
C11 H11A 0.96(2) . ?
C12 H12A 1.00(5) . ?
C12 H12B 1.03(4) . ?
C12 H12C 0.97(4) . ?
C13 H13A 0.87(4) . ?
C13 H13B 0.95(4) . ?
C13 H13C 1.02(5) . ?
C14 H14A 0.90(3) . ?
C14 H14B 0.94(4) . ?
C14 H14C 0.95(3) . ?

loop_
_geom_torsion_atom_site_label_1
_geom_torsion_atom_site_label_2
_geom_torsion_atom_site_label_3
_geom_torsion_atom_site_label_4
_geom_torsion
_geom_torsion_site_symmetry_1
_geom_torsion_site_symmetry_2
_geom_torsion_site_symmetry_3
_geom_torsion_site_symmetry_4
_geom_torsion_publ_flag
C3 Cr C1 O1 -6(10) . . . . ?
C2 Cr C1 O1 83(10) . . . . ?
C8 Cr C1 O1 166(100) . . . . ?
C6 Cr C1 O1 -139(10) . . . . ?
C7 Cr C1 O1 -174(100) . . . . ?
C9 Cr C1 O1 -159(10) . . . . ?
C5 Cr C1 O1 -106(10) . . . . ?
C4 Cr C1 O1 -89(10) . . . . ?
C3 Cr C2 O2 -94(43) . . . . ?
C1 Cr C2 O2 180(100) . . . . ?
C8 Cr C2 O2 48(43) . . . . ?
C6 Cr C2 O2 94(43) . . . . ?
C7 Cr C2 O2 80(43) . . . . ?
C9 Cr C2 O2 12(43) . . . . ?
C5 Cr C2 O2 30(43) . . . . ?
C4 Cr C2 O2 -7(43) . . . . ?
C2 Cr C3 O3 -121(9) . . . . ?
C1 Cr C3 O3 -32(9) . . . . ?
C8 Cr C3 O3 157(9) . . . . ?
C6 Cr C3 O3 51(9) . . . . ?
C7 Cr C3 O3 83(9) . . . . ?
C9 Cr C3 O3 141(9) . . . . ?
C5 Cr C3 O3 73(9) . . . . ?
C4 Cr C3 O3 108(9) . . . . ?
C3 Cr C4 C5 -109.72(19) . . . . ?
C2 Cr C4 C5 163.06(19) . . . . ?
C1 Cr C4 C5 -27.8(2) . . . . ?
C8 Cr C4 C5 100.69(18) . . . . ?
C6 Cr C4 C5 28.14(17) . . . . ?
C7 Cr C4 C5 64.49(18) . . . . ?
C9 Cr C4 C5 130.5(2) . . . . ?
C3 Cr C4 C9 119.77(15) . . . . ?
C2 Cr C4 C9 32.6(2) . . . . ?
C1 Cr C4 C9 -158.34(17) . . . . ?
C8 Cr C4 C9 -29.82(14) . . . . ?
C6 Cr C4 C9 -102.36(16) . . . . ?
C7 Cr C4 C9 -66.02(15) . . . . ?
C5 Cr C4 C9 -130.5(2) . . . . ?
C3 Cr C4 C10 5.4(2) . . . . ?
C2 Cr C4 C10 -81.8(3) . . . . ?
C1 Cr C4 C10 87.3(3) . . . . ?
C8 Cr C4 C10 -144.2(2) . . . . ?
C6 Cr C4 C10 143.3(2) . . . . ?
C7 Cr C4 C10 179.6(2) . . . . ?
C9 Cr C4 C10 -114.4(3) . . . . ?
C5 Cr C4 C10 115.1(3) . . . . ?
C9 C4 C5 C6 2.1(4) . . . . ?
C10 C4 C5 C6 179.3(2) . . . . ?
Cr C4 C5 C6 -52.8(2) . . . . ?
C9 C4 C5 Cr 54.86(19) . . . . ?
C10 C4 C5 Cr -127.9(2) . . . . ?
C3 Cr C5 C6 -153.14(18) . . . . ?
C2 Cr C5 C6 83.9(4) . . . . ?
C1 Cr C5 C6 -64.4(2) . . . . ?
C8 Cr C5 C6 66.07(18) . . . . ?
C7 Cr C5 C6 29.58(17) . . . . ?
C9 Cr C5 C6 103.65(19) . . . . ?
C4 Cr C5 C6 133.8(3) . . . . ?
C3 Cr C5 C4 73.10(18) . . . . ?
C2 Cr C5 C4 -49.8(5) . . . . ?
C1 Cr C5 C4 161.87(16) . . . . ?
C8 Cr C5 C4 -67.68(16) . . . . ?
C6 Cr C5 C4 -133.8(3) . . . . ?
C7 Cr C5 C4 -104.18(18) . . . . ?
C9 Cr C5 C4 -30.10(14) . . . . ?
C4 C5 C6 C7 -3.0(4) . . . . ?
Cr C5 C6 C7 -56.2(2) . . . . ?
C4 C5 C6 Cr 53.2(2) . . . . ?
C3 Cr C6 C7 167.80(16) . . . . ?
C2 Cr C6 C7 -23.6(2) . . . . ?
C1 Cr C6 C7 -109.47(17) . . . . ?
C8 Cr C6 C7 28.78(15) . . . . ?
C9 Cr C6 C7 65.68(16) . . . . ?
C5 Cr C6 C7 130.9(2) . . . . ?
C4 Cr C6 C7 102.68(17) . . . . ?
C3 Cr C6 C5 36.9(2) . . . . ?
C2 Cr C6 C5 -154.4(2) . . . . ?
C1 Cr C6 C5 119.68(19) . . . . ?
C8 Cr C6 C5 -102.08(18) . . . . ?
C7 Cr C6 C5 -130.9(2) . . . . ?
C9 Cr C6 C5 -65.18(17) . . . . ?
C4 Cr C6 C5 -28.18(16) . . . . ?
C5 C6 C7 C8 2.3(4) . . . . ?
Cr C6 C7 C8 -53.9(2) . . . . ?
C5 C6 C7 Cr 56.2(2) . . . . ?
C3 Cr C7 C8 91.1(5) . . . . ?
C2 Cr C7 C8 -63.53(19) . . . . ?
C1 Cr C7 C8 -154.67(18) . . . . ?
C6 Cr C7 C8 132.4(2) . . . . ?
C9 Cr C7 C8 28.97(15) . . . . ?
C5 Cr C7 C8 102.46(18) . . . . ?
C4 Cr C7 C8 65.90(16) . . . . ?
C3 Cr C7 C6 -41.3(5) . . . . ?
C2 Cr C7 C6 164.10(17) . . . . ?
C1 Cr C7 C6 72.96(18) . . . . ?
C8 Cr C7 C6 -132.4(2) . . . . ?
C9 Cr C7 C6 -103.40(17) . . . . ?
C5 Cr C7 C6 -29.91(15) . . . . ?
C4 Cr C7 C6 -66.47(15) . . . . ?
C6 C7 C8 C9 -0.8(4) . . . . ?
Cr C7 C8 C9 -54.6(2) . . . . ?
C6 C7 C8 Cr 53.8(2) . . . . ?
C3 Cr C8 C7 -157.6(2) . . . . ?
C2 Cr C8 C7 119.24(19) . . . . ?
C1 Cr C8 C7 34.5(2) . . . . ?
C6 Cr C8 C7 -28.82(16) . . . . ?
C9 Cr C8 C7 -132.9(2) . . . . ?
C5 Cr C8 C7 -65.87(17) . . . . ?
C4 Cr C8 C7 -103.18(18) . . . . ?
C3 Cr C8 C9 -24.8(3) . . . . ?
C2 Cr C8 C9 -107.91(17) . . . . ?
C1 Cr C8 C9 167.32(16) . . . . ?
C6 Cr C8 C9 104.03(16) . . . . ?
C7 Cr C8 C9 132.9(2) . . . . ?
C5 Cr C8 C9 66.98(15) . . . . ?
C4 Cr C8 C9 29.67(14) . . . . ?
C7 C8 C9 C4 -0.2(4) . . . . ?
Cr C8 C9 C4 -54.97(19) . . . . ?
C7 C8 C9 C11 -179.9(2) . . . . ?
Cr C8 C9 C11 125.2(2) . . . . ?
C7 C8 C9 Cr 54.8(2) . . . . ?
C5 C4 C9 C8 -0.5(3) . . . . ?
C10 C4 C9 C8 -177.7(2) . . . . ?
Cr C4 C9 C8 54.49(19) . . . . ?
C5 C4 C9 C11 179.3(2) . . . . ?
C10 C4 C9 C11 2.1(3) . . . . ?
Cr C4 C9 C11 -125.7(2) . . . . ?
C5 C4 C9 Cr -55.0(2) . . . . ?
C10 C4 C9 Cr 127.8(2) . . . . ?
C3 Cr C9 C8 164.26(16) . . . . ?
C2 Cr C9 C8 73.20(18) . . . . ?
C1 Cr C9 C8 -43.7(5) . . . . ?
C6 Cr C9 C8 -64.55(16) . . . . ?
C7 Cr C9 C8 -28.34(16) . . . . ?
C5 Cr C9 C8 -101.14(17) . . . . ?
C4 Cr C9 C8 -131.1(2) . . . . ?
C3 Cr C9 C4 -64.60(16) . . . . ?
C2 Cr C9 C4 -155.66(15) . . . . ?
C1 Cr C9 C4 87.5(5) . . . . ?
C8 Cr C9 C4 131.1(2) . . . . ?
C6 Cr C9 C4 66.60(15) . . . . ?
C7 Cr C9 C4 102.81(16) . . . . ?
C5 Cr C9 C4 30.00(14) . . . . ?
C3 Cr C9 C11 50.1(2) . . . . ?
C2 Cr C9 C11 -40.9(2) . . . . ?
C1 Cr C9 C11 -157.8(4) . . . . ?
C8 Cr C9 C11 -114.1(3) . . . . ?
C6 Cr C9 C11 -178.7(2) . . . . ?
C7 Cr C9 C11 -142.5(2) . . . . ?
C5 Cr C9 C11 144.7(2) . . . . ?
C4 Cr C9 C11 114.7(3) . . . . ?
C5 C4 C10 O6 -103.1(3) . . . . ?
C9 C4 C10 O6 74.1(3) . . . . ?
Cr C4 C10 O6 165.12(17) . . . . ?
C5 C4 C10 C14 16.5(4) . . . . ?
C9 C4 C10 C14 -166.3(3) . . . . ?
Cr C4 C10 C14 -75.3(3) . . . . ?
C12 O4 C11 O5 69.6(3) . . . . ?
C12 O4 C11 C9 -167.0(3) . . . . ?
C13 O5 C11 O4 56.9(3) . . . . ?
C13 O5 C11 C9 -64.9(3) . . . . ?
C8 C9 C11 O4 -16.0(3) . . . . ?
C4 C9 C11 O4 164.2(2) . . . . ?
Cr C9 C11 O4 73.4(3) . . . . ?
C8 C9 C11 O5 107.7(2) . . . . ?
C4 C9 C11 O5 -72.1(3) . . . . ?
Cr C9 C11 O5 -162.86(15) . . . . ?
